data_1565665
loop_
_publ_author_name
'M\"unzfeld, Luca'
'Sun, Xiaofei'
'Schlittenhardt, S\"oren'
'Schoo, Christoph'
'Hauser, Adrian'
'Gillhuber, Sebastian'
'Weigend, Florian'
'Ruben, Mario'
'Roesky, Peter W.'

_publ_section_title
;
 Introduction of plumbole to f-element chemistry
;
_journal_issue 4
_journal_name_full 'Chemical Science'
_journal_page_first 945
_journal_page_last 954
_journal_paper_doi 10.1039/D1SC03805B
_journal_volume 13
_journal_year 2022
_chemical_formula_moiety 'C58 H96 Er Li O Pb Si4'
_chemical_formula_sum 'C58 H96 Er Li O Pb Si4'
_chemical_formula_weight 1303.09
_space_group_crystal_system monoclinic
_space_group_IT_number 4
_space_group_name_Hall 'P 2yb'
_space_group_name_H-M_alt 'P 1 21 1'
_atom_sites_solution_hydrogens geom
_atom_sites_solution_primary dual
_audit_creation_date 2020-12-03
_audit_creation_method
;
Olex2 1.2-alpha
(compiled 2018.07.26 svn.r3523 for OlexSys, GUI svn.r5532)
;
_audit_update_record
;
2021-03-02 deposited with the CCDC.	2021-11-29 downloaded from the CCDC.
;
_cell_angle_alpha 90
_cell_angle_beta 97.425(3)
_cell_angle_gamma 90
_cell_formula_units_Z 2
_cell_length_a 13.3164(4)
_cell_length_b 13.3190(3)
_cell_length_c 16.7792(6)
_cell_measurement_reflns_used 49746
_cell_measurement_temperature 100
_cell_measurement_theta_max 31.24
_cell_measurement_theta_min 1.96
_cell_volume 2951.02(15)
_computing_cell_refinement
;
X-Area Recipe 1.33.0.0 (STOE, 2015)
;
_computing_data_collection 'X-Area Pilatus3_SV 1.31.150.0 (STOE, 2018)'
_computing_data_reduction 'X-Area Integrate 1.73.1.0 (STOE, 2018) X-Area LANA 1.73.2.0 (STOE, 2018)'
_computing_molecular_graphics 'Olex2 (Dolomanov et al., 2009)'
_computing_publication_material 'Olex2 (Dolomanov et al., 2009)'
_computing_structure_refinement 'ShelXL (Sheldrick, 2015)'
_computing_structure_solution 'ShelXT (Sheldrick, 2015)'
_diffrn_ambient_temperature 100.0
_diffrn_detector_area_resol_mean 5.81
_diffrn_detector_type 'DECTRIS PILATUS 200K'
_diffrn_measured_fraction_theta_full 0.999
_diffrn_measured_fraction_theta_max 0.881
_diffrn_measurement_details
;
 716 frames, detector distance = 40 mm
;
_diffrn_measurement_device 'Eulerian 4-circle diffractometer'
_diffrn_measurement_device_type StadiVari
_diffrn_measurement_method 'rotation method, \w scans'
_diffrn_radiation_type MoK\a
_diffrn_radiation_wavelength 0.71073
_diffrn_reflns_av_R_equivalents 0.0381
_diffrn_reflns_av_unetI/netI 0.0702
_diffrn_reflns_Laue_measured_fraction_full 0.999
_diffrn_reflns_Laue_measured_fraction_max 0.881
_diffrn_reflns_limit_h_max 18
_diffrn_reflns_limit_h_min -19
_diffrn_reflns_limit_k_max 19
_diffrn_reflns_limit_k_min -19
_diffrn_reflns_limit_l_max 24
_diffrn_reflns_limit_l_min -23
_diffrn_reflns_number 48486
_diffrn_reflns_point_group_measured_fraction_full 1.000
_diffrn_reflns_point_group_measured_fraction_max 0.848
_diffrn_reflns_theta_full 25.242
_diffrn_reflns_theta_max 31.506
_diffrn_reflns_theta_min 1.959
_diffrn_source 'Mo GeniX 3D HF'
_exptl_absorpt_coefficient_mu 4.378
_exptl_absorpt_correction_T_max 0.5494
_exptl_absorpt_correction_T_min 0.2900
_exptl_absorpt_correction_type multi-scan
_exptl_absorpt_process_details
;
STOE X-Red32, absorption correction by Gaussian integration, analogous to
P. Coppens, "The Evaluation of Absorption and Extinction in Single-Crystal
Structure Analysis", published in: F. R. Ahmed (Editor), "Crystallographic
Computing", Munksgaard, Copenhagen (1970), 255 - 270.
Afterwards scaling of reflection intensities was performed within STOE LANA.
J. Koziskova, F. Hahn, J. Richter, J. Kozisek, "Comparison of different
absorption corrections on the model structure of tetrakis(\m~2~-acetato)-
diaqua-di-copper(II)", Acta Chimica Slovaca, vol. 9, no. 2, 2016, pp. 136 - 140.
;
_exptl_crystal_colour 'clear orange'
_exptl_crystal_colour_lustre clear
_exptl_crystal_colour_primary orange
_exptl_crystal_density_diffrn 1.466
_exptl_crystal_density_method 'not measured'
_exptl_crystal_description rod
_exptl_crystal_F_000 1322
_exptl_crystal_recrystallization_method 'The material was recrystallised from hot toluene by cooling to room temperature'
_exptl_crystal_size_max 0.376
_exptl_crystal_size_mid 0.193
_exptl_crystal_size_min 0.076
_refine_diff_density_max 0.968
_refine_diff_density_min -0.944
_refine_diff_density_rms 0.145
_refine_ls_abs_structure_details
;
 Flack x determined using 5676 quotients [(I+)-(I-)]/[(I+)+(I-)]
 (Parsons, Flack and Wagner, Acta Cryst. B69 (2013) 249-259).
;
_refine_ls_abs_structure_Flack -0.019(3)
_refine_ls_extinction_method none
_refine_ls_goodness_of_fit_ref 0.949
_refine_ls_hydrogen_treatment constr
_refine_ls_matrix_type full
_refine_ls_number_parameters 617
_refine_ls_number_reflns 16698
_refine_ls_number_restraints 1
_refine_ls_restrained_S_all 0.948
_refine_ls_R_factor_all 0.0495
_refine_ls_R_factor_gt 0.0358
_refine_ls_shift/su_max 0.001
_refine_ls_shift/su_mean 0.000
_refine_ls_structure_factor_coef Fsqd
_refine_ls_weighting_details 'w=1/[\s^2^(Fo^2^)+(0.0314P)^2^] where P=(Fo^2^+2Fc^2^)/3'
_refine_ls_weighting_scheme calc
_refine_ls_wR_factor_gt 0.0642
_refine_ls_wR_factor_ref 0.0677
_reflns_Friedel_coverage 0.853
_reflns_Friedel_fraction_full 1.000
_reflns_Friedel_fraction_max 0.812
_reflns_number_gt 13996
_reflns_number_total 16698
_reflns_threshold_expression 'I > 2\s(I)'
_cod_data_source_file d1sc03805b2.cif
_cod_data_source_block lmm150_toluene
_cod_depositor_comments 'Adding full bibliography for 1565662--1565670.cif.'
_cod_database_code 1565665
_shelx_shelxl_version_number 2018/3
_shelx_space_group_comment
;
The symmetry employed for this shelxl refinement is uniquely defined
by the following loop, which should always be used as a source of
symmetry information in preference to the above space-group names.
They are only intended as comments.
;
_shelx_estimated_absorpt_t_max 0.732
_shelx_estimated_absorpt_t_min 0.290
_olex2_refinement_description
;
1. Fixed Uiso
 At 1.2 times of:
  All C(H) groups, All C(H,H) groups
 At 1.5 times of:
  All C(H,H,H) groups
2.a Ternary CH refined with riding coordinates:
 C43(H43), C40(H40), C37(H37), C49(H49), C52(H52), C46(H46)
2.b Secondary CH2 refined with riding coordinates:
 C58(H58A,H58B), C55(H55A,H55B), C56(H56A,H56B), C57(H57A,H57B)
2.c Aromatic/amide H refined with riding coordinates:
 C32(H32), C7(H7), C6(H6), C31(H31), C36(H36), C16(H16), C13(H13), C8(H8),
 C9(H9), C35(H35), C33(H33), C15(H15), C12(H12), C10(H10), C14(H14), C30(H30)
2.d Idealised Me refined as rotating group:
 C41(H41A,H41B,H41C), C21(H21A,H21B,H21C), C22(H22A,H22B,H22C), C19(H19A,H19B,
 H19C), C38(H38A,H38B,H38C), C28(H28A,H28B,H28C), C44(H44A,H44B,H44C), C42(H42A,
 H42B,H42C), C45(H45A,H45B,H45C), C24(H24A,H24B,H24C), C18(H18A,H18B,H18C),
 C50(H50A,H50B,H50C), C25(H25A,H25B,H25C), C20(H20A,H20B,H20C), C48(H48A,H48B,
 H48C), C51(H51A,H51B,H51C), C39(H39A,H39B,H39C), C53(H53A,H53B,H53C), C27(H27A,
 H27B,H27C), C47(H47A,H47B,H47C), C54(H54A,H54B,H54C), C26(H26A,H26B,H26C)
;
_olex2_diffrn_ambient_temperature_device 'Oxford Cryosystems'
_olex2_submission_special_instructions 'No special instructions were received'

loop_
_space_group_symop_operation_xyz
'x, y, z'
'-x, y+1/2, -z'

loop_
_atom_site_label
_atom_site_type_symbol
_atom_site_fract_x
_atom_site_fract_y
_atom_site_fract_z
_atom_site_U_iso_or_equiv
_atom_site_adp_type
_atom_site_occupancy
_atom_site_site_symmetry_order
_atom_site_calc_flag
_atom_site_refinement_flags_posn
_atom_site_refinement_flags_adp
_atom_site_refinement_flags_occupancy
_atom_site_disorder_assembly
_atom_site_disorder_group
Pb1 Pb 0.59642(2) 0.64849(2) 0.33283(2) 0.01611(6) Uani 1 1 d . . . . .
Si1 Si 0.46522(14) 0.71212(13) 0.14218(12) 0.0179(4) Uani 1 1 d . . . . .
Si2 Si 0.84876(14) 0.57393(13) 0.39282(11) 0.0170(4) Uani 1 1 d . . . . .
Si4 Si 1.01335(14) 0.96080(13) 0.20964(12) 0.0177(4) Uani 1 1 d . . . . .
Si3 Si 0.65473(15) 0.94725(13) 0.47515(12) 0.0180(4) Uani 1 1 d . . . . .
O1 O 0.6262(4) 0.3793(3) 0.1886(3) 0.0260(12) Uani 1 1 d . . . . .
C43 C 0.6727(6) 0.8332(5) 0.5441(4) 0.0218(15) Uani 1 1 d . . . . .
H43 H 0.651136 0.773429 0.510130 0.026 Uiso 1 1 calc R . . . .
C41 C 0.4815(6) 1.0796(5) 0.4293(5) 0.0274(17) Uani 1 1 d . . . . .
H41A H 0.520222 1.134782 0.456948 0.041 Uiso 1 1 calc GR . . . .
H41B H 0.409198 1.089483 0.432538 0.041 Uiso 1 1 calc GR . . . .
H41C H 0.492965 1.078220 0.372784 0.041 Uiso 1 1 calc GR . . . .
C1 C 0.5905(5) 0.6736(4) 0.1964(4) 0.0157(14) Uani 1 1 d . . . . .
C21 C 0.3972(5) 0.7898(5) 0.2120(4) 0.0250(16) Uani 1 1 d . . . . .
H21A H 0.397700 0.754503 0.263279 0.038 Uiso 1 1 calc GR . . . .
H21B H 0.327064 0.800765 0.187785 0.038 Uiso 1 1 calc GR . . . .
H21C H 0.431393 0.854730 0.221303 0.038 Uiso 1 1 calc GR . . . .
C5 C 0.6884(4) 0.6565(5) 0.0753(4) 0.0157(12) Uani 1 1 d . . . . .
C40 C 0.5156(5) 0.9808(5) 0.4690(4) 0.0228(15) Uani 1 1 d . . . . .
H40 H 0.504360 0.989905 0.526311 0.027 Uiso 1 1 calc R . . . .
C2 C 0.6819(4) 0.6526(5) 0.1639(4) 0.0144(12) Uani 1 1 d . . . . .
C22 C 0.4727(5) 0.7912(5) 0.0506(4) 0.0247(16) Uani 1 1 d . . . . .
H22A H 0.520569 0.846352 0.064141 0.037 Uiso 1 1 calc GR . . . .
H22B H 0.405608 0.818674 0.031642 0.037 Uiso 1 1 calc GR . . . .
H22C H 0.495849 0.749803 0.008270 0.037 Uiso 1 1 calc GR . . . .
C19 C 0.4196(6) 0.5223(5) 0.0618(5) 0.0283(17) Uani 1 1 d . . . . .
H19A H 0.442100 0.553535 0.014227 0.043 Uiso 1 1 calc GR . . . .
H19B H 0.368213 0.471341 0.044841 0.043 Uiso 1 1 calc GR . . . .
H19C H 0.477582 0.490645 0.094186 0.043 Uiso 1 1 calc GR . . . .
C32 C 0.6981(5) 0.9533(5) 0.1674(5) 0.0192(15) Uani 1 1 d . . . . .
H32 H 0.669513 0.961115 0.112847 0.023 Uiso 1 1 calc R . . . .
C7 C 0.6539(5) 0.5771(5) -0.0555(5) 0.0265(16) Uani 1 1 d . . . . .
H7 H 0.629874 0.520703 -0.086993 0.032 Uiso 1 1 calc R . . . .
C37 C 0.7380(5) 1.0529(5) 0.5219(4) 0.0215(15) Uani 1 1 d . . . . .
H37 H 0.807384 1.023654 0.534713 0.026 Uiso 1 1 calc R . . . .
C6 C 0.6543(5) 0.5746(5) 0.0267(4) 0.0203(14) Uani 1 1 d . . . . .
H6 H 0.630944 0.516040 0.050940 0.024 Uiso 1 1 calc R . . . .
C38 C 0.7490(5) 1.1418(6) 0.4657(4) 0.0283(15) Uani 1 1 d . . . . .
H38A H 0.776331 1.118112 0.417561 0.042 Uiso 1 1 calc GR . . . .
H38B H 0.795158 1.191529 0.493525 0.042 Uiso 1 1 calc GR . . . .
H38C H 0.682539 1.172611 0.450097 0.042 Uiso 1 1 calc GR . . . .
C31 C 0.6245(5) 0.9541(4) 0.2208(4) 0.0192(14) Uani 1 1 d . . . . .
H31 H 0.558060 0.963268 0.193546 0.023 Uiso 1 1 calc R . . . .
C36 C 0.8062(5) 0.9140(5) 0.3777(4) 0.0181(14) Uani 1 1 d . . . . .
H36 H 0.835464 0.899299 0.431112 0.022 Uiso 1 1 calc R . . . .
C16 C 0.9577(5) 0.6435(6) 0.2157(4) 0.0223(13) Uani 1 1 d . . . . .
H16 H 0.957446 0.701064 0.249117 0.027 Uiso 1 1 calc R . . . .
C28 C 0.9637(5) 0.6534(6) 0.4210(4) 0.0279(15) Uani 1 1 d . . . . .
H28A H 1.012071 0.642262 0.382581 0.042 Uiso 1 1 calc GR . . . .
H28B H 0.995257 0.635221 0.475145 0.042 Uiso 1 1 calc GR . . . .
H28C H 0.944064 0.724333 0.420195 0.042 Uiso 1 1 calc GR . . . .
C58 C 0.6890(6) 0.3060(6) 0.1548(5) 0.0314(17) Uani 1 1 d . . . . .
H58A H 0.759596 0.309443 0.181643 0.038 Uiso 1 1 calc R . . . .
H58B H 0.688864 0.317775 0.096534 0.038 Uiso 1 1 calc R . . . .
C44 C 0.7828(5) 0.8141(6) 0.5804(5) 0.0328(17) Uani 1 1 d . . . . .
H44A H 0.825238 0.807784 0.537139 0.049 Uiso 1 1 calc GR . . . .
H44B H 0.786487 0.751967 0.611927 0.049 Uiso 1 1 calc GR . . . .
H44C H 0.806909 0.870391 0.615376 0.049 Uiso 1 1 calc GR . . . .
C13 C 0.9633(6) 0.4797(6) 0.1172(5) 0.0284(17) Uani 1 1 d . . . . .
H13 H 0.965009 0.423041 0.083085 0.034 Uiso 1 1 calc R . . . .
C42 C 0.4437(5) 0.8954(5) 0.4388(5) 0.0285(17) Uani 1 1 d . . . . .
H42A H 0.437492 0.892206 0.380021 0.043 Uiso 1 1 calc GR . . . .
H42B H 0.376909 0.907774 0.455483 0.043 Uiso 1 1 calc GR . . . .
H42C H 0.470580 0.831662 0.461574 0.043 Uiso 1 1 calc GR . . . .
C8 C 0.6879(5) 0.6605(6) -0.0923(4) 0.0282(16) Uani 1 1 d . . . . .
H8 H 0.686732 0.662706 -0.148966 0.034 Uiso 1 1 calc R . . . .
C9 C 0.7240(6) 0.7412(5) -0.0449(4) 0.0269(17) Uani 1 1 d . . . . .
H9 H 0.749806 0.798541 -0.069079 0.032 Uiso 1 1 calc R . . . .
C11 C 0.8675(5) 0.5955(5) 0.1903(4) 0.0168(14) Uani 1 1 d . . . . .
C45 C 0.6070(6) 0.8336(5) 0.6137(5) 0.0307(18) Uani 1 1 d . . . . .
H45A H 0.625837 0.890926 0.649081 0.046 Uiso 1 1 calc GR . . . .
H45B H 0.618083 0.771114 0.644483 0.046 Uiso 1 1 calc GR . . . .
H45C H 0.535344 0.838858 0.591666 0.046 Uiso 1 1 calc GR . . . .
C55 C 0.5457(6) 0.3277(5) 0.2214(6) 0.045(2) Uani 1 1 d . . . . .
H55A H 0.482527 0.329708 0.183167 0.054 Uiso 1 1 calc R . . . .
H55B H 0.532741 0.358953 0.272587 0.054 Uiso 1 1 calc R . . . .
C17 C 0.3743(5) 0.6028(5) 0.1120(4) 0.0213(15) Uani 1 1 d . . . . .
C29 C 0.6990(5) 0.9277(5) 0.3731(4) 0.0181(14) Uani 1 1 d . . . . .
C35 C 0.8807(5) 0.9164(4) 0.3245(4) 0.0184(14) Uani 1 1 d . . . . .
H35 H 0.946468 0.905429 0.352579 0.022 Uiso 1 1 calc R . . . .
C24 C 0.9380(6) 0.4046(6) 0.4727(5) 0.0333(19) Uani 1 1 d . . . . .
H24A H 0.993489 0.449462 0.493617 0.050 Uiso 1 1 calc GR . . . .
H24B H 0.963553 0.335743 0.470717 0.050 Uiso 1 1 calc GR . . . .
H24C H 0.884872 0.407009 0.508061 0.050 Uiso 1 1 calc GR . . . .
C49 C 1.1155(5) 0.9563(5) 0.3000(4) 0.0200(14) Uani 1 1 d . . . . .
H49 H 1.084236 0.985243 0.346008 0.024 Uiso 1 1 calc R . . . .
C33 C 0.8050(5) 0.9436(4) 0.1765(4) 0.0188(15) Uani 1 1 d . . . . .
H33 H 0.830261 0.946527 0.126099 0.023 Uiso 1 1 calc R . . . .
C18 C 0.3444(6) 0.5514(5) 0.1871(4) 0.0260(16) Uani 1 1 d . . . . .
H18A H 0.405463 0.527979 0.220839 0.039 Uiso 1 1 calc GR . . . .
H18B H 0.300338 0.493968 0.171026 0.039 Uiso 1 1 calc GR . . . .
H18C H 0.308236 0.599238 0.217393 0.039 Uiso 1 1 calc GR . . . .
C4 C 0.7598(5) 0.6183(4) 0.3041(4) 0.0153(13) Uani 1 1 d . . . . .
C15 C 1.0483(6) 0.6101(5) 0.1938(5) 0.0285(17) Uani 1 1 d . . . . .
H15 H 1.109260 0.644781 0.212383 0.034 Uiso 1 1 calc R . . . .
C3 C 0.7706(5) 0.6249(4) 0.2203(4) 0.0134(13) Uani 1 1 d . . . . .
C12 C 0.8706(5) 0.5139(5) 0.1383(4) 0.0234(16) Uani 1 1 d . . . . .
H12 H 0.809489 0.481349 0.116984 0.028 Uiso 1 1 calc R . . . .
C50 C 1.2096(6) 1.0208(5) 0.2921(5) 0.0281(17) Uani 1 1 d . . . . .
H50A H 1.244350 0.994433 0.248507 0.042 Uiso 1 1 calc GR . . . .
H50B H 1.255508 1.018654 0.342656 0.042 Uiso 1 1 calc GR . . . .
H50C H 1.188773 1.090312 0.280107 0.042 Uiso 1 1 calc GR . . . .
C10 C 0.7226(5) 0.7391(5) 0.0375(4) 0.0217(15) Uani 1 1 d . . . . .
H10 H 0.745918 0.796023 0.068650 0.026 Uiso 1 1 calc R . . . .
C23 C 0.8940(5) 0.4382(5) 0.3878(4) 0.0218(15) Uani 1 1 d . . . . .
C25 C 0.8067(7) 0.3698(5) 0.3586(6) 0.043(2) Uani 1 1 d . . . . .
H25A H 0.753173 0.377471 0.393101 0.064 Uiso 1 1 calc GR . . . .
H25B H 0.830106 0.300011 0.360365 0.064 Uiso 1 1 calc GR . . . .
H25C H 0.779945 0.387557 0.303172 0.064 Uiso 1 1 calc GR . . . .
C20 C 0.2786(5) 0.6425(7) 0.0626(4) 0.0309(16) Uani 1 1 d . . . . .
H20A H 0.249492 0.696039 0.092519 0.046 Uiso 1 1 calc GR . . . .
H20B H 0.229445 0.587839 0.052108 0.046 Uiso 1 1 calc GR . . . .
H20C H 0.295324 0.669181 0.011539 0.046 Uiso 1 1 calc GR . . . .
C48 C 0.9757(7) 1.1648(5) 0.2404(5) 0.039(2) Uani 1 1 d . . . . .
H48A H 0.907808 1.146491 0.252090 0.058 Uiso 1 1 calc GR . . . .
H48B H 0.975505 1.234787 0.222346 0.058 Uiso 1 1 calc GR . . . .
H48C H 1.024219 1.157103 0.289184 0.058 Uiso 1 1 calc GR . . . .
C14 C 1.0512(6) 0.5282(5) 0.1460(5) 0.0289(18) Uani 1 1 d . . . . .
H14 H 1.114164 0.504452 0.132579 0.035 Uiso 1 1 calc R . . . .
C34 C 0.8847(5) 0.9305(4) 0.2410(4) 0.0163(14) Uani 1 1 d . . . . .
C51 C 1.1492(5) 0.8494(5) 0.3256(5) 0.0258(16) Uani 1 1 d . . . . .
H51A H 1.089792 0.809191 0.333775 0.039 Uiso 1 1 calc GR . . . .
H51B H 1.195775 0.852269 0.375803 0.039 Uiso 1 1 calc GR . . . .
H51C H 1.183622 0.818617 0.283498 0.039 Uiso 1 1 calc GR . . . .
C39 C 0.7087(6) 1.0916(6) 0.6018(5) 0.0339(19) Uani 1 1 d . . . . .
H39A H 0.640021 1.119453 0.593006 0.051 Uiso 1 1 calc GR . . . .
H39B H 0.756371 1.143936 0.623240 0.051 Uiso 1 1 calc GR . . . .
H39C H 0.710842 1.035998 0.640292 0.051 Uiso 1 1 calc GR . . . .
C53 C 0.9732(5) 0.8333(5) 0.0665(4) 0.0261(16) Uani 1 1 d . . . . .
H53A H 0.921874 0.798827 0.093317 0.039 Uiso 1 1 calc GR . . . .
H53B H 1.003681 0.785676 0.032117 0.039 Uiso 1 1 calc GR . . . .
H53C H 0.941451 0.888308 0.033566 0.039 Uiso 1 1 calc GR . . . .
C52 C 1.0545(5) 0.8752(5) 0.1291(4) 0.0216(15) Uani 1 1 d . . . . .
H52 H 1.085736 0.815399 0.158618 0.026 Uiso 1 1 calc R . . . .
C27 C 0.7778(6) 0.5783(5) 0.4825(4) 0.0281(17) Uani 1 1 d . . . . .
H27A H 0.824316 0.563593 0.531276 0.042 Uiso 1 1 calc GR . . . .
H27B H 0.723397 0.528241 0.476187 0.042 Uiso 1 1 calc GR . . . .
H27C H 0.748630 0.645315 0.486897 0.042 Uiso 1 1 calc GR . . . .
C30 C 0.6248(5) 0.9446(4) 0.3049(4) 0.0199(15) Uani 1 1 d . . . . .
H30 H 0.558640 0.951028 0.319784 0.024 Uiso 1 1 calc R . . . .
C46 C 1.0062(6) 1.0961(5) 0.1743(5) 0.0238(16) Uani 1 1 d . . . . .
H46 H 1.076560 1.115878 0.165876 0.029 Uiso 1 1 calc R . . . .
C47 C 0.9390(6) 1.1186(5) 0.0962(5) 0.0299(18) Uani 1 1 d . . . . .
H47A H 0.958570 1.075487 0.053447 0.045 Uiso 1 1 calc GR . . . .
H47B H 0.946924 1.189171 0.081738 0.045 Uiso 1 1 calc GR . . . .
H47C H 0.868212 1.105649 0.103061 0.045 Uiso 1 1 calc GR . . . .
C56 C 0.5817(8) 0.2222(6) 0.2348(7) 0.050(3) Uani 1 1 d . . . . .
H56A H 0.623167 0.214751 0.287907 0.060 Uiso 1 1 calc R . . . .
H56B H 0.524092 0.174712 0.231355 0.060 Uiso 1 1 calc R . . . .
C54 C 1.1402(6) 0.9230(6) 0.0886(5) 0.0281(17) Uani 1 1 d . . . . .
H54A H 1.115611 0.984918 0.061132 0.042 Uiso 1 1 calc GR . . . .
H54B H 1.162146 0.875941 0.049400 0.042 Uiso 1 1 calc GR . . . .
H54C H 1.197509 0.938646 0.129477 0.042 Uiso 1 1 calc GR . . . .
C26 C 0.9781(7) 0.4263(6) 0.3350(5) 0.039(2) Uani 1 1 d . . . . .
H26A H 0.951060 0.440077 0.278921 0.059 Uiso 1 1 calc GR . . . .
H26B H 1.004350 0.357538 0.339570 0.059 Uiso 1 1 calc GR . . . .
H26C H 1.032825 0.473650 0.352467 0.059 Uiso 1 1 calc GR . . . .
Li01 Li 0.6537(9) 0.5129(8) 0.2237(8) 0.021(3) Uani 1 1 d . . . . .
Er1 Er 0.73575(2) 0.80678(2) 0.26100(2) 0.01434(7) Uani 1 1 d . . . . .
C57 C 0.6427(9) 0.2058(6) 0.1693(7) 0.057(3) Uani 1 1 d . . . . .
H57A H 0.599651 0.182271 0.120377 0.069 Uiso 1 1 calc R . . . .
H57B H 0.696051 0.155182 0.184881 0.069 Uiso 1 1 calc R . . . .

loop_
_atom_site_aniso_label
_atom_site_aniso_U_11
_atom_site_aniso_U_22
_atom_site_aniso_U_33
_atom_site_aniso_U_23
_atom_site_aniso_U_13
_atom_site_aniso_U_12
Pb1 0.01455(11) 0.01831(11) 0.01595(12) 0.00004(11) 0.00374(9) -0.00006(11)
Si1 0.0131(9) 0.0212(9) 0.0189(10) 0.0008(7) 0.0004(8) 0.0010(7)
Si2 0.0181(9) 0.0173(8) 0.0150(10) 0.0010(7) 0.0006(8) 0.0018(7)
Si4 0.0178(9) 0.0197(9) 0.0165(10) -0.0006(7) 0.0050(8) -0.0026(8)
Si3 0.0193(10) 0.0180(8) 0.0174(10) -0.0033(7) 0.0055(8) -0.0029(7)
O1 0.025(3) 0.020(2) 0.033(3) -0.001(2) 0.005(2) -0.003(2)
C43 0.028(4) 0.020(3) 0.019(4) 0.001(3) 0.007(3) -0.002(3)
C41 0.026(4) 0.027(4) 0.030(4) -0.005(3) 0.004(3) 0.006(3)
C1 0.013(3) 0.015(3) 0.017(3) -0.002(2) -0.002(3) -0.001(2)
C21 0.013(3) 0.033(4) 0.028(4) -0.004(3) -0.001(3) 0.009(3)
C5 0.014(3) 0.017(3) 0.016(3) -0.003(3) 0.000(2) 0.005(3)
C40 0.021(4) 0.024(3) 0.025(4) -0.003(3) 0.010(3) 0.002(3)
C2 0.017(3) 0.012(2) 0.015(3) -0.004(3) 0.002(2) -0.003(3)
C22 0.021(4) 0.027(4) 0.025(4) 0.002(3) -0.005(3) -0.002(3)
C19 0.023(4) 0.035(4) 0.028(4) -0.005(3) 0.004(3) -0.011(3)
C32 0.019(3) 0.016(3) 0.023(4) 0.000(3) 0.000(3) -0.001(3)
C7 0.022(4) 0.030(4) 0.027(4) -0.010(3) 0.002(3) 0.004(3)
C37 0.017(4) 0.023(3) 0.025(4) -0.001(3) 0.003(3) -0.006(3)
C6 0.020(4) 0.020(3) 0.021(4) -0.004(3) 0.004(3) 0.000(3)
C38 0.030(4) 0.024(3) 0.029(4) -0.001(3) 0.001(3) -0.009(4)
C31 0.023(4) 0.013(3) 0.021(4) -0.001(3) 0.000(3) 0.004(3)
C36 0.022(4) 0.016(3) 0.016(4) -0.005(3) 0.002(3) 0.000(3)
C16 0.021(3) 0.020(3) 0.025(4) 0.002(3) 0.005(3) 0.004(3)
C28 0.022(3) 0.028(3) 0.031(4) 0.000(4) -0.009(3) -0.006(4)
C58 0.044(5) 0.022(3) 0.030(4) -0.003(4) 0.011(4) 0.002(4)
C44 0.030(4) 0.029(4) 0.037(5) 0.004(4) -0.004(3) -0.002(4)
C13 0.030(4) 0.035(4) 0.022(4) -0.006(3) 0.008(3) 0.011(3)
C42 0.020(4) 0.033(4) 0.033(5) -0.002(3) 0.004(3) 0.001(3)
C8 0.031(4) 0.039(4) 0.015(3) -0.001(3) 0.005(3) 0.009(4)
C9 0.035(4) 0.026(4) 0.022(4) 0.006(3) 0.010(3) 0.002(3)
C11 0.013(3) 0.023(3) 0.015(3) 0.002(3) 0.005(3) 0.004(3)
C45 0.038(5) 0.034(4) 0.023(4) 0.002(3) 0.016(4) -0.004(3)
C55 0.033(5) 0.025(4) 0.080(7) -0.002(4) 0.023(5) -0.009(3)
C17 0.016(3) 0.031(3) 0.014(4) 0.000(3) -0.007(3) 0.000(3)
C29 0.021(4) 0.016(3) 0.018(4) -0.002(3) 0.008(3) -0.001(3)
C35 0.014(3) 0.016(3) 0.024(4) -0.007(3) 0.000(3) 0.001(3)
C24 0.033(5) 0.033(4) 0.032(5) 0.009(3) -0.003(4) 0.015(3)
C49 0.014(3) 0.027(3) 0.020(4) -0.002(3) 0.005(3) 0.000(3)
C33 0.025(4) 0.014(3) 0.019(4) 0.001(3) 0.007(3) -0.004(3)
C18 0.022(4) 0.034(4) 0.021(4) 0.001(3) -0.001(3) -0.007(3)
C4 0.018(3) 0.013(3) 0.015(3) 0.004(2) 0.003(3) 0.001(2)
C15 0.017(4) 0.027(3) 0.042(5) 0.003(3) 0.004(3) -0.002(3)
C3 0.016(3) 0.007(3) 0.018(3) -0.001(2) 0.005(3) 0.001(2)
C12 0.018(4) 0.029(4) 0.023(4) -0.005(3) -0.001(3) 0.006(3)
C50 0.022(4) 0.039(4) 0.024(4) 0.003(3) 0.002(3) -0.005(3)
C10 0.025(4) 0.019(3) 0.021(4) 0.001(3) 0.002(3) 0.001(3)
C23 0.025(4) 0.018(3) 0.020(4) 0.000(3) -0.006(3) 0.007(3)
C25 0.052(6) 0.021(4) 0.048(6) -0.001(4) -0.020(5) 0.005(4)
C20 0.023(4) 0.042(4) 0.026(4) 0.004(4) -0.001(3) -0.011(4)
C48 0.052(5) 0.017(4) 0.047(5) -0.004(3) 0.008(4) 0.005(3)
C14 0.023(4) 0.035(4) 0.030(5) 0.006(3) 0.010(4) 0.008(3)
C34 0.020(3) 0.015(3) 0.014(3) -0.006(2) 0.003(3) -0.002(3)
C51 0.018(4) 0.028(3) 0.031(4) 0.001(3) 0.002(3) 0.000(3)
C39 0.042(5) 0.033(4) 0.028(5) -0.015(3) 0.009(4) -0.013(4)
C53 0.026(4) 0.028(4) 0.026(4) -0.005(3) 0.010(3) 0.000(3)
C52 0.023(4) 0.020(3) 0.023(4) 0.002(3) 0.009(3) -0.002(3)
C27 0.029(4) 0.035(4) 0.020(4) 0.004(3) 0.000(3) 0.006(3)
C30 0.018(3) 0.017(3) 0.025(4) -0.004(3) 0.004(3) 0.004(3)
C46 0.021(4) 0.024(3) 0.026(4) 0.001(3) 0.002(3) -0.008(3)
C47 0.034(4) 0.023(4) 0.033(5) 0.007(3) 0.004(4) 0.000(3)
C56 0.053(6) 0.024(4) 0.074(8) 0.009(4) 0.015(6) -0.002(4)
C54 0.023(4) 0.041(4) 0.021(4) -0.006(3) 0.007(3) -0.007(3)
C26 0.054(6) 0.033(4) 0.032(5) 0.006(3) 0.006(4) 0.024(4)
Li01 0.016(6) 0.019(6) 0.027(7) -0.003(5) -0.005(5) -0.002(5)
Er1 0.01485(14) 0.01279(12) 0.01558(15) -0.00030(12) 0.00280(11) 0.00051(12)
C57 0.102(9) 0.018(4) 0.059(7) 0.004(4) 0.034(7) 0.003(5)

loop_
_atom_type_symbol
_atom_type_description
_atom_type_scat_dispersion_real
_atom_type_scat_dispersion_imag
_atom_type_scat_source
C C 0.0033 0.0016 'International Tables Vol C Tables 4.2.6.8 and 6.1.1.4'
H H 0.0000 0.0000 'International Tables Vol C Tables 4.2.6.8 and 6.1.1.4'
Er Er -0.2586 4.9576 'International Tables Vol C Tables 4.2.6.8 and 6.1.1.4'
Li Li -0.0003 0.0001 'International Tables Vol C Tables 4.2.6.8 and 6.1.1.4'
O O 0.0106 0.0060 'International Tables Vol C Tables 4.2.6.8 and 6.1.1.4'
Pb Pb -3.3944 10.1111 'International Tables Vol C Tables 4.2.6.8 and 6.1.1.4'
Si Si 0.0817 0.0704 'International Tables Vol C Tables 4.2.6.8 and 6.1.1.4'

loop_
_exptl_crystal_face_index_h
_exptl_crystal_face_index_k
_exptl_crystal_face_index_l
_exptl_crystal_face_perp_dist
1 0 -1 0.0370
-1 0 1 0.0390
1 -5 1 0.1870
-1 5 -1 0.1880
-1 -4 -4 0.0630
1 4 3 0.0640
-1 -3 7 0.1770
1 3 -6 0.1650
1 4 7 0.0890

loop_
_geom_angle_atom_site_label_1
_geom_angle_atom_site_label_2
_geom_angle_atom_site_label_3
_geom_angle
_geom_angle_site_symmetry_1
_geom_angle_site_symmetry_3
_geom_angle_publ_flag
C1 Pb1 C4 74.4(2) . . ?
C1 Pb1 Li01 53.9(3) . . ?
C1 Pb1 Er1 57.91(15) . . ?
C4 Pb1 Li01 53.2(3) . . ?
C4 Pb1 Er1 54.73(13) . . ?
Li01 Pb1 Er1 87.5(3) . . ?
C1 Si1 C21 108.6(3) . . ?
C1 Si1 C22 114.5(3) . . ?
C1 Si1 C17 114.5(3) . . ?
C21 Si1 C17 104.1(3) . . ?
C22 Si1 C21 106.4(3) . . ?
C22 Si1 C17 107.9(3) . . ?
C28 Si2 C4 115.8(3) . . ?
C28 Si2 C23 107.1(3) . . ?
C28 Si2 C27 105.0(3) . . ?
C4 Si2 C23 115.7(3) . . ?
C4 Si2 C27 107.1(3) . . ?
C27 Si2 C23 105.0(3) . . ?
C34 Si4 C49 110.5(3) . . ?
C34 Si4 C52 115.0(3) . . ?
C52 Si4 C49 107.8(3) . . ?
C46 Si4 C49 106.3(3) . . ?
C46 Si4 C34 106.2(3) . . ?
C46 Si4 C52 110.7(3) . . ?
C40 Si3 C43 105.4(3) . . ?
C40 Si3 C37 111.3(3) . . ?
C40 Si3 C29 113.4(3) . . ?
C37 Si3 C43 108.6(3) . . ?
C37 Si3 C29 104.0(3) . . ?
C29 Si3 C43 114.1(3) . . ?
C58 O1 Li01 131.0(6) . . ?
C55 O1 C58 108.8(5) . . ?
C55 O1 Li01 117.0(6) . . ?
Si3 C43 H43 106.5 . . ?
C44 C43 Si3 114.3(5) . . ?
C44 C43 H43 106.5 . . ?
C44 C43 C45 107.8(6) . . ?
C45 C43 Si3 114.6(5) . . ?
C45 C43 H43 106.5 . . ?
H41A C41 H41B 109.5 . . ?
H41A C41 H41C 109.5 . . ?
H41B C41 H41C 109.5 . . ?
C40 C41 H41A 109.5 . . ?
C40 C41 H41B 109.5 . . ?
C40 C41 H41C 109.5 . . ?
Pb1 C1 Li01 72.9(4) . . ?
Pb1 C1 Er1 76.67(18) . . ?
Si1 C1 Pb1 116.0(3) . . ?
Si1 C1 Li01 128.8(4) . . ?
Si1 C1 Er1 123.8(3) . . ?
C2 C1 Pb1 115.5(4) . . ?
C2 C1 Si1 128.4(5) . . ?
C2 C1 Li01 65.7(5) . . ?
C2 C1 Er1 71.6(3) . . ?
Li01 C1 Er1 107.4(4) . . ?
Si1 C21 H21A 109.5 . . ?
Si1 C21 H21B 109.5 . . ?
Si1 C21 H21C 109.5 . . ?
H21A C21 H21B 109.5 . . ?
H21A C21 H21C 109.5 . . ?
H21B C21 H21C 109.5 . . ?
C6 C5 C2 119.5(6) . . ?
C10 C5 C2 123.3(6) . . ?
C10 C5 C6 117.1(6) . . ?
Si3 C40 H40 104.1 . . ?
C41 C40 Si3 117.6(5) . . ?
C41 C40 H40 104.1 . . ?
C41 C40 C42 111.1(6) . . ?
C42 C40 Si3 114.1(5) . . ?
C42 C40 H40 104.1 . . ?
C1 C2 C5 122.3(5) . . ?
C1 C2 C3 117.4(5) . . ?
C1 C2 Li01 77.5(5) . . ?
C1 C2 Er1 77.8(3) . . ?
C5 C2 Li01 121.6(6) . . ?
C5 C2 Er1 122.3(4) . . ?
C3 C2 C5 120.3(5) . . ?
C3 C2 Li01 70.0(5) . . ?
C3 C2 Er1 70.6(3) . . ?
Li01 C2 Er1 115.3(4) . . ?
Si1 C22 H22A 109.5 . . ?
Si1 C22 H22B 109.5 . . ?
Si1 C22 H22C 109.5 . . ?
H22A C22 H22B 109.5 . . ?
H22A C22 H22C 109.5 . . ?
H22B C22 H22C 109.5 . . ?
H19A C19 H19B 109.5 . . ?
H19A C19 H19C 109.5 . . ?
H19B C19 H19C 109.5 . . ?
C17 C19 H19A 109.5 . . ?
C17 C19 H19B 109.5 . . ?
C17 C19 H19C 109.5 . . ?
C31 C32 H32 112.7 . . ?
C31 C32 C33 134.6(7) . . ?
C31 C32 Er1 73.0(4) . . ?
C33 C32 H32 112.7 . . ?
C33 C32 Er1 75.2(4) . . ?
Er1 C32 H32 135.2 . . ?
C6 C7 H7 119.7 . . ?
C8 C7 H7 119.7 . . ?
C8 C7 C6 120.6(7) . . ?
Si3 C37 H37 105.9 . . ?
C38 C37 Si3 114.6(5) . . ?
C38 C37 H37 105.9 . . ?
C38 C37 C39 109.5(6) . . ?
C39 C37 Si3 114.1(5) . . ?
C39 C37 H37 105.9 . . ?
C5 C6 H6 119.3 . . ?
C7 C6 C5 121.5(6) . . ?
C7 C6 H6 119.3 . . ?
C37 C38 H38A 109.5 . . ?
C37 C38 H38B 109.5 . . ?
C37 C38 H38C 109.5 . . ?
H38A C38 H38B 109.5 . . ?
H38A C38 H38C 109.5 . . ?
H38B C38 H38C 109.5 . . ?
C32 C31 H31 112.0 . . ?
C32 C31 C30 136.0(7) . . ?
C32 C31 Er1 74.3(4) . . ?
C30 C31 H31 112.0 . . ?
C30 C31 Er1 74.7(4) . . ?
Er1 C31 H31 135.6 . . ?
C29 C36 H36 111.3 . . ?
C29 C36 Er1 76.1(4) . . ?
C35 C36 H36 111.3 . . ?
C35 C36 C29 137.5(7) . . ?
C35 C36 Er1 75.1(4) . . ?
Er1 C36 H36 133.3 . . ?
C11 C16 H16 119.2 . . ?
C11 C16 C15 121.7(7) . . ?
C15 C16 H16 119.2 . . ?
Si2 C28 H28A 109.5 . . ?
Si2 C28 H28B 109.5 . . ?
Si2 C28 H28C 109.5 . . ?
H28A C28 H28B 109.5 . . ?
H28A C28 H28C 109.5 . . ?
H28B C28 H28C 109.5 . . ?
O1 C58 H58A 110.7 . . ?
O1 C58 H58B 110.7 . . ?
O1 C58 C57 105.4(7) . . ?
H58A C58 H58B 108.8 . . ?
C57 C58 H58A 110.7 . . ?
C57 C58 H58B 110.7 . . ?
C43 C44 H44A 109.5 . . ?
C43 C44 H44B 109.5 . . ?
C43 C44 H44C 109.5 . . ?
H44A C44 H44B 109.5 . . ?
H44A C44 H44C 109.5 . . ?
H44B C44 H44C 109.5 . . ?
C12 C13 H13 120.0 . . ?
C14 C13 H13 120.0 . . ?
C14 C13 C12 119.9(7) . . ?
C40 C42 H42A 109.5 . . ?
C40 C42 H42B 109.5 . . ?
C40 C42 H42C 109.5 . . ?
H42A C42 H42B 109.5 . . ?
H42A C42 H42C 109.5 . . ?
H42B C42 H42C 109.5 . . ?
C7 C8 H8 120.7 . . ?
C7 C8 C9 118.6(7) . . ?
C9 C8 H8 120.7 . . ?
C8 C9 H9 119.7 . . ?
C10 C9 C8 120.6(7) . . ?
C10 C9 H9 119.7 . . ?
C16 C11 C3 121.9(6) . . ?
C16 C11 C12 117.3(6) . . ?
C12 C11 C3 120.7(6) . . ?
C43 C45 H45A 109.5 . . ?
C43 C45 H45B 109.5 . . ?
C43 C45 H45C 109.5 . . ?
H45A C45 H45B 109.5 . . ?
H45A C45 H45C 109.5 . . ?
H45B C45 H45C 109.5 . . ?
O1 C55 H55A 110.6 . . ?
O1 C55 H55B 110.6 . . ?
O1 C55 C56 105.5(7) . . ?
H55A C55 H55B 108.8 . . ?
C56 C55 H55A 110.6 . . ?
C56 C55 H55B 110.6 . . ?
C19 C17 Si1 113.3(5) . . ?
C18 C17 Si1 110.2(5) . . ?
C18 C17 C19 107.5(6) . . ?
C20 C17 Si1 109.6(5) . . ?
C20 C17 C19 107.8(6) . . ?
C20 C17 C18 108.3(6) . . ?
Si3 C29 Er1 148.9(3) . . ?
C36 C29 Si3 113.1(5) . . ?
C36 C29 Er1 71.1(4) . . ?
C30 C29 Si3 115.9(5) . . ?
C30 C29 C36 130.1(7) . . ?
C30 C29 Er1 71.9(4) . . ?
C36 C35 H35 111.1 . . ?
C36 C35 C34 137.9(7) . . ?
C36 C35 Er1 72.3(4) . . ?
C34 C35 H35 111.1 . . ?
C34 C35 Er1 77.6(4) . . ?
Er1 C35 H35 136.1 . . ?
H24A C24 H24B 109.5 . . ?
H24A C24 H24C 109.5 . . ?
H24B C24 H24C 109.5 . . ?
C23 C24 H24A 109.5 . . ?
C23 C24 H24B 109.5 . . ?
C23 C24 H24C 109.5 . . ?
Si4 C49 H49 106.1 . . ?
C50 C49 Si4 114.8(5) . . ?
C50 C49 H49 106.1 . . ?
C51 C49 Si4 113.8(5) . . ?
C51 C49 H49 106.1 . . ?
C51 C49 C50 109.2(6) . . ?
C32 C33 H33 111.5 . . ?
C32 C33 C34 137.0(7) . . ?
C32 C33 Er1 72.3(4) . . ?
C34 C33 H33 111.5 . . ?
C34 C33 Er1 77.1(4) . . ?
Er1 C33 H33 136.0 . . ?
C17 C18 H18A 109.5 . . ?
C17 C18 H18B 109.5 . . ?
C17 C18 H18C 109.5 . . ?
H18A C18 H18B 109.5 . . ?
H18A C18 H18C 109.5 . . ?
H18B C18 H18C 109.5 . . ?
Pb1 C4 Er1 78.91(17) . . ?
Si2 C4 Pb1 113.8(3) . . ?
Si2 C4 Li01 123.4(4) . . ?
Si2 C4 Er1 124.3(3) . . ?
C3 C4 Pb1 114.1(4) . . ?
C3 C4 Si2 131.6(5) . . ?
C3 C4 Li01 66.0(5) . . ?
C3 C4 Er1 72.3(3) . . ?
Li01 C4 Pb1 73.0(4) . . ?
Li01 C4 Er1 112.3(4) . . ?
C16 C15 H15 119.7 . . ?
C14 C15 C16 120.6(7) . . ?
C14 C15 H15 119.7 . . ?
C2 C3 C11 120.4(6) . . ?
C2 C3 Li01 70.6(5) . . ?
C2 C3 Er1 77.1(3) . . ?
C11 C3 Li01 118.9(5) . . ?
C11 C3 Er1 121.9(4) . . ?
C4 C3 C2 118.4(6) . . ?
C4 C3 C11 121.0(6) . . ?
C4 C3 Li01 76.6(5) . . ?
C4 C3 Er1 75.7(3) . . ?
Li01 C3 Er1 119.2(4) . . ?
C13 C12 H12 119.8 . . ?
C11 C12 C13 120.5(7) . . ?
C11 C12 H12 119.8 . . ?
C49 C50 H50A 109.5 . . ?
C49 C50 H50B 109.5 . . ?
C49 C50 H50C 109.5 . . ?
H50A C50 H50B 109.5 . . ?
H50A C50 H50C 109.5 . . ?
H50B C50 H50C 109.5 . . ?
C5 C10 C9 121.6(6) . . ?
C5 C10 H10 119.2 . . ?
C9 C10 H10 119.2 . . ?
C24 C23 Si2 108.7(5) . . ?
C25 C23 Si2 110.6(5) . . ?
C25 C23 C24 108.2(6) . . ?
C25 C23 C26 110.0(7) . . ?
C26 C23 Si2 112.5(5) . . ?
C26 C23 C24 106.8(6) . . ?
C23 C25 H25A 109.5 . . ?
C23 C25 H25B 109.5 . . ?
C23 C25 H25C 109.5 . . ?
H25A C25 H25B 109.5 . . ?
H25A C25 H25C 109.5 . . ?
H25B C25 H25C 109.5 . . ?
C17 C20 H20A 109.5 . . ?
C17 C20 H20B 109.5 . . ?
C17 C20 H20C 109.5 . . ?
H20A C20 H20B 109.5 . . ?
H20A C20 H20C 109.5 . . ?
H20B C20 H20C 109.5 . . ?
H48A C48 H48B 109.5 . . ?
H48A C48 H48C 109.5 . . ?
H48B C48 H48C 109.5 . . ?
C46 C48 H48A 109.5 . . ?
C46 C48 H48B 109.5 . . ?
C46 C48 H48C 109.5 . . ?
C13 C14 H14 120.0 . . ?
C15 C14 C13 119.9(7) . . ?
C15 C14 H14 120.0 . . ?
Si4 C34 Er1 152.8(3) . . ?
C35 C34 Si4 116.8(5) . . ?
C35 C34 C33 130.3(7) . . ?
C35 C34 Er1 70.6(4) . . ?
C33 C34 Si4 111.9(5) . . ?
C33 C34 Er1 71.0(4) . . ?
C49 C51 H51A 109.5 . . ?
C49 C51 H51B 109.5 . . ?
C49 C51 H51C 109.5 . . ?
H51A C51 H51B 109.5 . . ?
H51A C51 H51C 109.5 . . ?
H51B C51 H51C 109.5 . . ?
C37 C39 H39A 109.5 . . ?
C37 C39 H39B 109.5 . . ?
C37 C39 H39C 109.5 . . ?
H39A C39 H39B 109.5 . . ?
H39A C39 H39C 109.5 . . ?
H39B C39 H39C 109.5 . . ?
H53A C53 H53B 109.5 . . ?
H53A C53 H53C 109.5 . . ?
H53B C53 H53C 109.5 . . ?
C52 C53 H53A 109.5 . . ?
C52 C53 H53B 109.5 . . ?
C52 C53 H53C 109.5 . . ?
Si4 C52 H52 105.3 . . ?
C53 C52 Si4 117.9(5) . . ?
C53 C52 H52 105.3 . . ?
C53 C52 C54 110.6(6) . . ?
C54 C52 Si4 111.3(5) . . ?
C54 C52 H52 105.3 . . ?
Si2 C27 H27A 109.5 . . ?
Si2 C27 H27B 109.5 . . ?
Si2 C27 H27C 109.5 . . ?
H27A C27 H27B 109.5 . . ?
H27A C27 H27C 109.5 . . ?
H27B C27 H27C 109.5 . . ?
C31 C30 C29 136.4(7) . . ?
C31 C30 H30 111.8 . . ?
C31 C30 Er1 72.6(4) . . ?
C29 C30 H30 111.8 . . ?
C29 C30 Er1 75.5(4) . . ?
Er1 C30 H30 137.8 . . ?
Si4 C46 H46 106.6 . . ?
C48 C46 Si4 110.3(5) . . ?
C48 C46 H46 106.6 . . ?
C47 C46 Si4 117.3(5) . . ?
C47 C46 C48 108.9(6) . . ?
C47 C46 H46 106.6 . . ?
C46 C47 H47A 109.5 . . ?
C46 C47 H47B 109.5 . . ?
C46 C47 H47C 109.5 . . ?
H47A C47 H47B 109.5 . . ?
H47A C47 H47C 109.5 . . ?
H47B C47 H47C 109.5 . . ?
C55 C56 H56A 111.2 . . ?
C55 C56 H56B 111.2 . . ?
H56A C56 H56B 109.1 . . ?
C57 C56 C55 103.0(7) . . ?
C57 C56 H56A 111.2 . . ?
C57 C56 H56B 111.2 . . ?
C52 C54 H54A 109.5 . . ?
C52 C54 H54B 109.5 . . ?
C52 C54 H54C 109.5 . . ?
H54A C54 H54B 109.5 . . ?
H54A C54 H54C 109.5 . . ?
H54B C54 H54C 109.5 . . ?
C23 C26 H26A 109.5 . . ?
C23 C26 H26B 109.5 . . ?
C23 C26 H26C 109.5 . . ?
H26A C26 H26B 109.5 . . ?
H26A C26 H26C 109.5 . . ?
H26B C26 H26C 109.5 . . ?
O1 Li01 Pb1 139.8(6) . . ?
O1 Li01 C1 138.9(6) . . ?
O1 Li01 C2 134.4(7) . . ?
O1 Li01 C4 146.6(7) . . ?
O1 Li01 C3 138.7(7) . . ?
C1 Li01 Pb1 53.2(3) . . ?
C2 Li01 Pb1 79.9(4) . . ?
C2 Li01 C1 36.8(3) . . ?
C2 Li01 C4 67.5(4) . . ?
C4 Li01 Pb1 53.9(3) . . ?
C4 Li01 C1 74.5(4) . . ?
C3 Li01 Pb1 80.0(4) . . ?
C3 Li01 C1 66.6(4) . . ?
C3 Li01 C2 39.5(3) . . ?
C3 Li01 C4 37.3(3) . . ?
C1 Er1 Pb1 45.41(14) . . ?
C2 Er1 Pb1 65.95(13) . . ?
C2 Er1 C1 30.53(18) . . ?
C32 Er1 Pb1 132.76(16) . . ?
C32 Er1 C1 100.5(2) . . ?
C32 Er1 C2 101.54(19) . . ?
C32 Er1 C29 86.0(2) . . ?
C32 Er1 C35 84.0(2) . . ?
C32 Er1 C33 32.5(2) . . ?
C32 Er1 C4 157.4(2) . . ?
C32 Er1 C3 126.3(2) . . ?
C32 Er1 C34 61.8(2) . . ?
C32 Er1 C30 62.7(2) . . ?
C31 Er1 Pb1 105.71(16) . . ?
C31 Er1 C1 92.2(2) . . ?
C31 Er1 C2 109.7(2) . . ?
C31 Er1 C32 32.7(2) . . ?
C31 Er1 C36 85.0(2) . . ?
C31 Er1 C29 62.8(2) . . ?
C31 Er1 C35 93.1(2) . . ?
C31 Er1 C33 62.2(2) . . ?
C31 Er1 C4 150.9(2) . . ?
C31 Er1 C3 142.0(2) . . ?
C31 Er1 C34 84.5(2) . . ?
C31 Er1 C30 32.7(2) . . ?
C36 Er1 Pb1 105.18(16) . . ?
C36 Er1 C1 148.3(2) . . ?
C36 Er1 C2 164.2(2) . . ?
C36 Er1 C32 94.0(2) . . ?
C36 Er1 C29 32.7(2) . . ?
C36 Er1 C35 32.6(2) . . ?
C36 Er1 C33 84.4(2) . . ?
C36 Er1 C4 108.1(2) . . ?
C36 Er1 C3 132.9(2) . . ?
C36 Er1 C34 62.0(2) . . ?
C36 Er1 C30 62.1(2) . . ?
C29 Er1 Pb1 87.82(15) . . ?
C29 Er1 C1 120.2(2) . . ?
C29 Er1 C2 150.4(2) . . ?
C29 Er1 C4 115.2(2) . . ?
C29 Er1 C3 147.3(2) . . ?
C29 Er1 C34 85.4(2) . . ?
C35 Er1 Pb1 132.61(16) . . ?
C35 Er1 C1 174.73(19) . . ?
C35 Er1 C2 146.05(19) . . ?
C35 Er1 C29 62.6(2) . . ?
C35 Er1 C33 60.9(2) . . ?
C35 Er1 C4 112.0(2) . . ?
C35 Er1 C3 119.9(2) . . ?
C35 Er1 C34 31.8(2) . . ?
C33 Er1 Pb1 164.40(16) . . ?
C33 Er1 C1 121.9(2) . . ?
C33 Er1 C2 107.4(2) . . ?
C33 Er1 C29 94.4(2) . . ?
C33 Er1 C4 142.8(2) . . ?
C33 Er1 C3 115.7(2) . . ?
C33 Er1 C34 31.9(2) . . ?
C4 Er1 Pb1 46.36(14) . . ?
C4 Er1 C1 62.89(19) . . ?
C4 Er1 C2 56.2(2) . . ?
C4 Er1 C34 124.6(2) . . ?
C3 Er1 Pb1 66.85(14) . . ?
C3 Er1 C1 55.17(19) . . ?
C3 Er1 C2 32.38(19) . . ?
C3 Er1 C4 32.0(2) . . ?
C3 Er1 C34 112.98(19) . . ?
C34 Er1 Pb1 163.40(15) . . ?
C34 Er1 C1 149.2(2) . . ?
C34 Er1 C2 123.54(19) . . ?
C30 Er1 Pb1 88.79(16) . . ?
C30 Er1 C1 100.1(2) . . ?
C30 Er1 C2 128.2(2) . . ?
C30 Er1 C29 32.6(2) . . ?
C30 Er1 C35 84.4(2) . . ?
C30 Er1 C33 84.9(2) . . ?
C30 Er1 C4 132.1(2) . . ?
C30 Er1 C3 153.3(2) . . ?
C30 Er1 C34 93.5(2) . . ?
C58 C57 H57A 110.6 . . ?
C58 C57 H57B 110.6 . . ?
C56 C57 C58 105.6(7) . . ?
C56 C57 H57A 110.6 . . ?
C56 C57 H57B 110.6 . . ?
H57A C57 H57B 108.8 . . ?

loop_
_geom_bond_atom_site_label_1
_geom_bond_atom_site_label_2
_geom_bond_distance
_geom_bond_site_symmetry_2
_geom_bond_publ_flag
Pb1 C1 2.305(7) . ?
Pb1 C4 2.323(6) . ?
Pb1 Li01 2.749(12) . ?
Pb1 Er1 3.1492(4) . ?
Si1 C1 1.866(6) . ?
Si1 C21 1.881(7) . ?
Si1 C22 1.876(7) . ?
Si1 C17 1.919(7) . ?
Si2 C28 1.871(7) . ?
Si2 C4 1.875(7) . ?
Si2 C23 1.911(6) . ?
Si2 C27 1.879(8) . ?
Si4 C49 1.903(7) . ?
Si4 C34 1.900(7) . ?
Si4 C52 1.903(7) . ?
Si4 C46 1.896(7) . ?
Si3 C43 1.906(7) . ?
Si3 C40 1.895(7) . ?
Si3 C37 1.897(7) . ?
Si3 C29 1.899(7) . ?
O1 C58 1.449(9) . ?
O1 C55 1.440(9) . ?
O1 Li01 1.894(12) . ?
C43 H43 1.0000 . ?
C43 C44 1.534(10) . ?
C43 C45 1.547(10) . ?
C41 H41A 0.9800 . ?
C41 H41B 0.9800 . ?
C41 H41C 0.9800 . ?
C41 C40 1.517(9) . ?
C1 C2 1.425(9) . ?
C1 Li01 2.324(12) . ?
C1 Er1 2.742(6) . ?
C21 H21A 0.9800 . ?
C21 H21B 0.9800 . ?
C21 H21C 0.9800 . ?
C5 C2 1.500(8) . ?
C5 C6 1.403(9) . ?
C5 C10 1.376(9) . ?
C40 H40 1.0000 . ?
C40 C42 1.530(10) . ?
C2 C3 1.463(8) . ?
C2 Li01 2.170(13) . ?
C2 Er1 2.662(6) . ?
C22 H22A 0.9800 . ?
C22 H22B 0.9800 . ?
C22 H22C 0.9800 . ?
C19 H19A 0.9800 . ?
C19 H19B 0.9800 . ?
C19 H19C 0.9800 . ?
C19 C17 1.535(10) . ?
C32 H32 0.9500 . ?
C32 C31 1.412(10) . ?
C32 C33 1.417(10) . ?
C32 Er1 2.515(7) . ?
C7 H7 0.9500 . ?
C7 C6 1.378(10) . ?
C7 C8 1.376(10) . ?
C37 H37 1.0000 . ?
C37 C38 1.532(10) . ?
C37 C39 1.534(10) . ?
C6 H6 0.9500 . ?
C38 H38A 0.9800 . ?
C38 H38B 0.9800 . ?
C38 H38C 0.9800 . ?
C31 H31 0.9500 . ?
C31 C30 1.415(10) . ?
C31 Er1 2.498(6) . ?
C36 H36 0.9500 . ?
C36 C29 1.431(10) . ?
C36 C35 1.419(9) . ?
C36 Er1 2.506(7) . ?
C16 H16 0.9500 . ?
C16 C11 1.379(9) . ?
C16 C15 1.379(9) . ?
C28 H28A 0.9800 . ?
C28 H28B 0.9800 . ?
C28 H28C 0.9800 . ?
C58 H58A 0.9900 . ?
C58 H58B 0.9900 . ?
C58 C57 1.503(11) . ?
C44 H44A 0.9800 . ?
C44 H44B 0.9800 . ?
C44 H44C 0.9800 . ?
C13 H13 0.9500 . ?
C13 C12 1.402(10) . ?
C13 C14 1.369(11) . ?
C42 H42A 0.9800 . ?
C42 H42B 0.9800 . ?
C42 H42C 0.9800 . ?
C8 H8 0.9500 . ?
C8 C9 1.386(10) . ?
C9 H9 0.9500 . ?
C9 C10 1.384(10) . ?
C11 C3 1.497(9) . ?
C11 C12 1.398(9) . ?
C45 H45A 0.9800 . ?
C45 H45B 0.9800 . ?
C45 H45C 0.9800 . ?
C55 H55A 0.9900 . ?
C55 H55B 0.9900 . ?
C55 C56 1.493(11) . ?
C17 C18 1.531(10) . ?
C17 C20 1.522(9) . ?
C29 C30 1.430(10) . ?
C29 Er1 2.571(7) . ?
C35 H35 0.9500 . ?
C35 C34 1.421(9) . ?
C35 Er1 2.542(6) . ?
C24 H24A 0.9800 . ?
C24 H24B 0.9800 . ?
C24 H24C 0.9800 . ?
C24 C23 1.535(10) . ?
C49 H49 1.0000 . ?
C49 C50 1.538(9) . ?
C49 C51 1.538(9) . ?
C33 H33 0.9500 . ?
C33 C34 1.426(10) . ?
C33 Er1 2.553(6) . ?
C18 H18A 0.9800 . ?
C18 H18B 0.9800 . ?
C18 H18C 0.9800 . ?
C4 C3 1.434(9) . ?
C4 Li01 2.302(13) . ?
C4 Er1 2.620(5) . ?
C15 H15 0.9500 . ?
C15 C14 1.358(10) . ?
C3 Li01 2.162(13) . ?
C3 Er1 2.575(5) . ?
C12 H12 0.9500 . ?
C50 H50A 0.9800 . ?
C50 H50B 0.9800 . ?
C50 H50C 0.9800 . ?
C10 H10 0.9500 . ?
C23 C25 1.509(10) . ?
C23 C26 1.523(11) . ?
C25 H25A 0.9800 . ?
C25 H25B 0.9800 . ?
C25 H25C 0.9800 . ?
C20 H20A 0.9800 . ?
C20 H20B 0.9800 . ?
C20 H20C 0.9800 . ?
C48 H48A 0.9800 . ?
C48 H48B 0.9800 . ?
C48 H48C 0.9800 . ?
C48 C46 1.534(10) . ?
C14 H14 0.9500 . ?
C34 Er1 2.633(6) . ?
C51 H51A 0.9800 . ?
C51 H51B 0.9800 . ?
C51 H51C 0.9800 . ?
C39 H39A 0.9800 . ?
C39 H39B 0.9800 . ?
C39 H39C 0.9800 . ?
C53 H53A 0.9800 . ?
C53 H53B 0.9800 . ?
C53 H53C 0.9800 . ?
C53 C52 1.514(10) . ?
C52 H52 1.0000 . ?
C52 C54 1.539(10) . ?
C27 H27A 0.9800 . ?
C27 H27B 0.9800 . ?
C27 H27C 0.9800 . ?
C30 H30 0.9500 . ?
C30 Er1 2.525(6) . ?
C46 H46 1.0000 . ?
C46 C47 1.517(10) . ?
C47 H47A 0.9800 . ?
C47 H47B 0.9800 . ?
C47 H47C 0.9800 . ?
C56 H56A 0.9900 . ?
C56 H56B 0.9900 . ?
C56 C57 1.465(13) . ?
C54 H54A 0.9800 . ?
C54 H54B 0.9800 . ?
C54 H54C 0.9800 . ?
C26 H26A 0.9800 . ?
C26 H26B 0.9800 . ?
C26 H26C 0.9800 . ?
C57 H57A 0.9900 . ?
C57 H57B 0.9900 . ?

loop_
_geom_torsion_atom_site_label_1
_geom_torsion_atom_site_label_2
_geom_torsion_atom_site_label_3
_geom_torsion_atom_site_label_4
_geom_torsion
_geom_torsion_site_symmetry_1
_geom_torsion_site_symmetry_2
_geom_torsion_site_symmetry_3
_geom_torsion_site_symmetry_4
_geom_torsion_publ_flag
Pb1 C1 C2 C5 174.7(5) . . . . ?
Pb1 C1 C2 C3 -4.3(7) . . . . ?
Pb1 C1 C2 Li01 55.0(5) . . . . ?
Pb1 C1 C2 Er1 -64.7(3) . . . . ?
Pb1 C4 C3 C2 2.2(6) . . . . ?
Pb1 C4 C3 C11 -172.5(4) . . . . ?
Pb1 C4 C3 Li01 -56.6(4) . . . . ?
Pb1 C4 C3 Er1 68.6(3) . . . . ?
Si1 C1 C2 C5 -1.7(9) . . . . ?
Si1 C1 C2 C3 179.3(4) . . . . ?
Si1 C1 C2 Li01 -121.4(6) . . . . ?
Si1 C1 C2 Er1 118.9(5) . . . . ?
Si2 C4 C3 C2 173.1(5) . . . . ?
Si2 C4 C3 C11 -1.7(8) . . . . ?
Si2 C4 C3 Li01 114.3(6) . . . . ?
Si2 C4 C3 Er1 -120.5(5) . . . . ?
Si3 C29 C30 C31 168.6(6) . . . . ?
Si3 C29 C30 Er1 -147.4(4) . . . . ?
O1 C58 C57 C56 -20.5(10) . . . . ?
O1 C55 C56 C57 -33.1(11) . . . . ?
C43 Si3 C40 C41 170.0(5) . . . . ?
C43 Si3 C40 C42 -57.3(6) . . . . ?
C43 Si3 C37 C38 167.8(5) . . . . ?
C43 Si3 C37 C39 -64.8(6) . . . . ?
C43 Si3 C29 C36 -66.0(5) . . . . ?
C43 Si3 C29 C30 123.4(5) . . . . ?
C43 Si3 C29 Er1 25.5(8) . . . . ?
C1 C2 C3 C11 176.2(5) . . . . ?
C1 C2 C3 C4 1.4(8) . . . . ?
C1 C2 C3 Li01 63.4(6) . . . . ?
C1 C2 C3 Er1 -64.3(5) . . . . ?
C21 Si1 C1 Pb1 32.2(4) . . . . ?
C21 Si1 C1 C2 -151.5(6) . . . . ?
C21 Si1 C1 Li01 120.5(6) . . . . ?
C21 Si1 C1 Er1 -58.8(4) . . . . ?
C5 C2 C3 C11 -2.8(9) . . . . ?
C5 C2 C3 C4 -177.6(5) . . . . ?
C5 C2 C3 Li01 -115.6(7) . . . . ?
C5 C2 C3 Er1 116.7(6) . . . . ?
C40 Si3 C37 C38 -76.6(6) . . . . ?
C40 Si3 C37 C39 50.8(6) . . . . ?
C40 Si3 C29 C36 173.1(4) . . . . ?
C40 Si3 C29 C30 2.6(6) . . . . ?
C40 Si3 C29 Er1 -95.4(7) . . . . ?
C2 C5 C6 C7 176.5(6) . . . . ?
C2 C5 C10 C9 -177.5(6) . . . . ?
C22 Si1 C1 Pb1 150.9(3) . . . . ?
C22 Si1 C1 C2 -32.7(6) . . . . ?
C22 Si1 C1 Li01 -120.7(6) . . . . ?
C22 Si1 C1 Er1 59.9(5) . . . . ?
C32 C31 C30 C29 -1.8(13) . . . . ?
C32 C31 C30 Er1 -46.5(7) . . . . ?
C32 C33 C34 Si4 -163.5(7) . . . . ?
C32 C33 C34 C35 4.2(12) . . . . ?
C32 C33 C34 Er1 45.4(7) . . . . ?
C7 C8 C9 C10 -2.1(11) . . . . ?
C37 Si3 C40 C41 52.4(6) . . . . ?
C37 Si3 C40 C42 -174.8(5) . . . . ?
C37 Si3 C29 C36 52.1(5) . . . . ?
C37 Si3 C29 C30 -118.4(5) . . . . ?
C37 Si3 C29 Er1 143.6(7) . . . . ?
C6 C5 C2 C1 -80.9(8) . . . . ?
C6 C5 C2 C3 98.1(7) . . . . ?
C6 C5 C2 Li01 14.1(9) . . . . ?
C6 C5 C2 Er1 -176.9(4) . . . . ?
C6 C5 C10 C9 -0.4(10) . . . . ?
C6 C7 C8 C9 0.9(11) . . . . ?
C31 C32 C33 C34 0.0(13) . . . . ?
C31 C32 C33 Er1 46.8(7) . . . . ?
C36 C29 C30 C31 0.0(12) . . . . ?
C36 C29 C30 Er1 44.0(6) . . . . ?
C36 C35 C34 Si4 163.5(6) . . . . ?
C36 C35 C34 C33 -3.8(12) . . . . ?
C36 C35 C34 Er1 -45.0(7) . . . . ?
C16 C11 C3 C2 124.4(7) . . . . ?
C16 C11 C3 C4 -60.9(8) . . . . ?
C16 C11 C3 Li01 -152.3(7) . . . . ?
C16 C11 C3 Er1 31.0(8) . . . . ?
C16 C11 C12 C13 3.6(10) . . . . ?
C16 C15 C14 C13 1.9(12) . . . . ?
C28 Si2 C4 Pb1 -121.6(3) . . . . ?
C28 Si2 C4 C3 67.5(6) . . . . ?
C28 Si2 C4 Li01 153.7(5) . . . . ?
C28 Si2 C4 Er1 -29.0(5) . . . . ?
C58 O1 C55 C56 20.9(10) . . . . ?
C58 O1 Li01 Pb1 -151.2(8) . . . . ?
C58 O1 Li01 C1 121.9(10) . . . . ?
C58 O1 Li01 C2 67.5(12) . . . . ?
C58 O1 Li01 C4 -53.4(17) . . . . ?
C58 O1 Li01 C3 9.0(15) . . . . ?
C8 C7 C6 C5 0.5(11) . . . . ?
C8 C9 C10 C5 1.8(11) . . . . ?
C11 C16 C15 C14 0.1(12) . . . . ?
C55 O1 C58 C57 -0.5(9) . . . . ?
C55 O1 Li01 Pb1 6.3(12) . . . . ?
C55 O1 Li01 C1 -80.6(12) . . . . ?
C55 O1 Li01 C2 -135.0(9) . . . . ?
C55 O1 Li01 C4 104.1(14) . . . . ?
C55 O1 Li01 C3 166.5(9) . . . . ?
C55 C56 C57 C58 32.6(11) . . . . ?
C17 Si1 C1 Pb1 -83.7(4) . . . . ?
C17 Si1 C1 C2 92.7(6) . . . . ?
C17 Si1 C1 Li01 4.7(7) . . . . ?
C17 Si1 C1 Er1 -174.7(3) . . . . ?
C29 Si3 C40 C41 -64.4(6) . . . . ?
C29 Si3 C40 C42 68.4(6) . . . . ?
C29 Si3 C37 C38 45.9(6) . . . . ?
C29 Si3 C37 C39 173.3(5) . . . . ?
C29 C36 C35 C34 -2.3(13) . . . . ?
C29 C36 C35 Er1 -48.9(7) . . . . ?
C35 C36 C29 Si3 -164.6(6) . . . . ?
C35 C36 C29 C30 4.3(12) . . . . ?
C35 C36 C29 Er1 48.5(7) . . . . ?
C49 Si4 C34 C35 4.2(6) . . . . ?
C49 Si4 C34 C33 173.8(4) . . . . ?
C49 Si4 C34 Er1 -95.5(8) . . . . ?
C49 Si4 C46 C48 -61.7(6) . . . . ?
C49 Si4 C46 C47 172.8(6) . . . . ?
C33 C32 C31 C30 -0.8(13) . . . . ?
C33 C32 C31 Er1 -47.5(7) . . . . ?
C15 C16 C11 C3 173.7(6) . . . . ?
C15 C16 C11 C12 -2.8(10) . . . . ?
C3 C11 C12 C13 -172.9(6) . . . . ?
C12 C13 C14 C15 -1.0(12) . . . . ?
C12 C11 C3 C2 -59.2(8) . . . . ?
C12 C11 C3 C4 115.5(7) . . . . ?
C12 C11 C3 Li01 24.1(9) . . . . ?
C12 C11 C3 Er1 -152.6(5) . . . . ?
C10 C5 C2 C1 96.2(8) . . . . ?
C10 C5 C2 C3 -84.8(8) . . . . ?
C10 C5 C2 Li01 -168.8(6) . . . . ?
C10 C5 C2 Er1 0.2(8) . . . . ?
C10 C5 C6 C7 -0.8(10) . . . . ?
C23 Si2 C4 Pb1 111.8(3) . . . . ?
C23 Si2 C4 C3 -59.1(6) . . . . ?
C23 Si2 C4 Li01 27.2(6) . . . . ?
C23 Si2 C4 Er1 -155.5(3) . . . . ?
C14 C13 C12 C11 -1.8(11) . . . . ?
C34 Si4 C46 C48 56.0(6) . . . . ?
C34 Si4 C46 C47 -69.5(6) . . . . ?
C52 Si4 C34 C35 126.5(5) . . . . ?
C52 Si4 C34 C33 -63.9(5) . . . . ?
C52 Si4 C34 Er1 26.8(9) . . . . ?
C52 Si4 C46 C48 -178.5(5) . . . . ?
C52 Si4 C46 C47 56.0(7) . . . . ?
C27 Si2 C4 Pb1 -4.8(4) . . . . ?
C27 Si2 C4 C3 -175.7(5) . . . . ?
C27 Si2 C4 Li01 -89.5(6) . . . . ?
C27 Si2 C4 Er1 87.8(4) . . . . ?
C46 Si4 C34 C35 -110.6(5) . . . . ?
C46 Si4 C34 C33 58.9(5) . . . . ?
C46 Si4 C34 Er1 149.7(7) . . . . ?
Li01 O1 C58 C57 158.4(8) . . . . ?
Li01 O1 C55 C56 -141.3(7) . . . . ?
Li01 C1 C2 C5 119.6(7) . . . . ?
Li01 C1 C2 C3 -59.4(6) . . . . ?
Li01 C1 C2 Er1 -119.7(4) . . . . ?
Li01 C2 C3 C11 112.8(6) . . . . ?
Li01 C2 C3 C4 -62.0(6) . . . . ?
Li01 C2 C3 Er1 -127.7(4) . . . . ?
Li01 C4 C3 C2 58.9(6) . . . . ?
Li01 C4 C3 C11 -115.9(6) . . . . ?
Li01 C4 C3 Er1 125.3(4) . . . . ?
Er1 C1 C2 C5 -120.7(6) . . . . ?
Er1 C1 C2 C3 60.3(5) . . . . ?
Er1 C1 C2 Li01 119.7(4) . . . . ?
Er1 C2 C3 C11 -119.5(5) . . . . ?
Er1 C2 C3 C4 65.7(4) . . . . ?
Er1 C2 C3 Li01 127.7(4) . . . . ?
Er1 C32 C31 C30 46.6(7) . . . . ?
Er1 C32 C33 C34 -46.7(8) . . . . ?
Er1 C31 C30 C29 44.8(7) . . . . ?
Er1 C36 C29 Si3 146.9(4) . . . . ?
Er1 C36 C29 C30 -44.2(6) . . . . ?
Er1 C36 C35 C34 46.5(7) . . . . ?
Er1 C29 C30 C31 -43.9(7) . . . . ?
Er1 C35 C34 Si4 -151.5(4) . . . . ?
Er1 C35 C34 C33 41.3(6) . . . . ?
Er1 C33 C34 Si4 151.1(3) . . . . ?
Er1 C33 C34 C35 -41.1(6) . . . . ?
Er1 C4 C3 C2 -66.4(5) . . . . ?
Er1 C4 C3 C11 118.8(5) . . . . ?
Er1 C4 C3 Li01 -125.3(4) . . . . ?
